data_7705462
loop_
_publ_author_name
'\'Alvarez, Mar\'ia'
'Molina, Francisco'
'Fructos, Manuel R.'
'Urbano, Juan'
'\'Alvarez, Eleuterio'
'Sodupe, Mariona'
'Lled\'os, Agust\'i'
'P\'erez, Pedro J'

_publ_section_title
;
 Aerobic intramolecular carbon-hydrogen bond oxidation promoted by Cu(I)
 complexes.
;
_journal_issue 41
_journal_name_full 'Dalton transactions (Cambridge, England : 2003)'
_journal_page_first 14647
_journal_page_last 14655
_journal_paper_doi 10.1039/d0dt03198d
_journal_volume 49
_journal_year 2020
_chemical_formula_moiety 'C72 H80 B2 Cu3 N12 O4, C H2 Cl2'
_chemical_formula_sum 'C73 H82 B2 Cl2 Cu3 N12 O4'
_chemical_formula_weight 1474.64
_space_group_crystal_system triclinic
_space_group_IT_number 2
_space_group_name_Hall '-P 1'
_space_group_name_H-M_alt 'P -1'
_atom_sites_solution_hydrogens mixed
_audit_creation_method SHELXL-2018/3
_audit_update_record
;
2020-04-21 deposited with the CCDC.	2020-09-18 downloaded from the CCDC.
;
_cell_angle_alpha 85.1730(10)
_cell_angle_beta 74.8630(10)
_cell_angle_gamma 67.3260(10)
_cell_formula_units_Z 2
_cell_length_a 12.7579(5)
_cell_length_b 14.4057(6)
_cell_length_c 21.7302(9)
_cell_measurement_reflns_used 3257
_cell_measurement_temperature 193(2)
_cell_measurement_theta_max 25.52
_cell_measurement_theta_min 2.76
_cell_volume 3556.6(3)
_computing_cell_refinement 'Bruker SAINT'
_computing_data_collection 'Bruker APEX2'
_computing_data_reduction 'Bruker SAINT'
_computing_molecular_graphics 'Bruker SHELXTL'
_computing_publication_material 'Bruker SHELXTL'
_computing_structure_refinement 'SHELXL-2018/3 (Sheldrick, 2018)'
_computing_structure_solution 'SHELXS-97 (Sheldrick, 2008)'
_diffrn_ambient_temperature 193(2)
_diffrn_detector_area_resol_mean 8.26
_diffrn_measured_fraction_theta_full 0.962
_diffrn_measured_fraction_theta_max 0.962
_diffrn_measurement_device_type
;
 Bruker-Nonius X8kappa APEX II CCD area detector
;
_diffrn_measurement_method 'phi and omega scans with narrow frames'
_diffrn_radiation_monochromator graphite
_diffrn_radiation_type MoK\a
_diffrn_radiation_wavelength 0.71073
_diffrn_reflns_av_unetI/netI 0.0368
_diffrn_reflns_Laue_measured_fraction_full 0.962
_diffrn_reflns_Laue_measured_fraction_max 0.962
_diffrn_reflns_limit_h_max 15
_diffrn_reflns_limit_h_min -14
_diffrn_reflns_limit_k_max 17
_diffrn_reflns_limit_k_min -17
_diffrn_reflns_limit_l_max 26
_diffrn_reflns_limit_l_min 0
_diffrn_reflns_number 12396
_diffrn_reflns_point_group_measured_fraction_full 0.962
_diffrn_reflns_point_group_measured_fraction_max 0.962
_diffrn_reflns_theta_full 25.242
_diffrn_reflns_theta_max 25.249
_diffrn_reflns_theta_min 1.532
_exptl_absorpt_coefficient_mu 1.021
_exptl_absorpt_correction_T_max 0.7458
_exptl_absorpt_correction_T_min 0.6459
_exptl_absorpt_correction_type multi-scan
_exptl_absorpt_process_details
;
TWINABS - Bruker AXS scaling for twinned crystals - Version 2008/4
;
_exptl_crystal_colour green
_exptl_crystal_density_diffrn 1.377
_exptl_crystal_description prism
_exptl_crystal_F_000 1534
_exptl_crystal_size_max 0.250
_exptl_crystal_size_mid 0.200
_exptl_crystal_size_min 0.200
_refine_diff_density_max 1.050
_refine_diff_density_min -0.749
_refine_diff_density_rms 0.084
_refine_ls_extinction_method none
_refine_ls_goodness_of_fit_ref 1.061
_refine_ls_hydrogen_treatment mixed
_refine_ls_matrix_type full
_refine_ls_number_parameters 891
_refine_ls_number_reflns 12396
_refine_ls_number_restraints 51
_refine_ls_restrained_S_all 1.080
_refine_ls_R_factor_all 0.0693
_refine_ls_R_factor_gt 0.0469
_refine_ls_shift/su_max 0.001
_refine_ls_shift/su_mean 0.000
_refine_ls_structure_factor_coef Fsqd
_refine_ls_weighting_details 'w=1/[\s^2^(Fo^2^)+(0.0778P)^2^+2.3045P] where P=(Fo^2^+2Fc^2^)/3'
_refine_ls_weighting_scheme calc
_refine_ls_wR_factor_gt 0.1245
_refine_ls_wR_factor_ref 0.1359
_reflns_Friedel_coverage 0.000
_reflns_number_gt 9720
_reflns_number_total 12396
_reflns_threshold_expression 'I > 2\s(I)'
_cod_data_source_file d0dt03198d2.cif
_cod_data_source_block 2a
_cod_depositor_comments 'Adding full bibliography for 7705460--7705465.cif.'
_cod_database_code 7705462
_shelx_shelxl_version_number 2018/3
_shelx_space_group_comment
; 
The symmetry employed for this shelxl refinement is uniquely defined 
by the following loop, which should always be used as a source of 
symmetry information in preference to the above space-group names. 
They are only intended as comments. 
;
_shelx_estimated_absorpt_t_min 0.784
_shelx_estimated_absorpt_t_max 0.822

loop_
_space_group_symop_operation_xyz
'x, y, z'
'-x, -y, -z'

loop_
_atom_site_label
_atom_site_type_symbol
_atom_site_fract_x
_atom_site_fract_y
_atom_site_fract_z
_atom_site_U_iso_or_equiv
_atom_site_adp_type
_atom_site_occupancy
_atom_site_site_symmetry_order
_atom_site_calc_flag
_atom_site_refinement_flags_posn
_atom_site_refinement_flags_adp
_atom_site_refinement_flags_occupancy
_atom_site_disorder_assembly
_atom_site_disorder_group
Cu1 Cu 0.25658(4) 0.86963(3) 0.47549(2) 0.02601(12) Uani 1 1 d D . . . .
Cu2 Cu 0.000000 1.000000 0.500000 0.02406(15) Uani 1 2 d DS . P . .
O1 O 0.1498(2) 1.00643(18) 0.49554(13) 0.0294(6) Uani 1 1 d . . . . .
O2 O 0.1031(2) 0.86201(18) 0.48881(13) 0.0297(6) Uani 1 1 d D . . . .
H2O H 0.1025(18) 0.8348(17) 0.4580(13) 0.036 Uiso 1 1 d D U . . .
N1 N 0.3967(3) 0.9099(2) 0.44084(15) 0.0284(7) Uani 1 1 d . . . . .
N2 N 0.5024(3) 0.8451(2) 0.45035(16) 0.0333(8) Uani 1 1 d . . . . .
N3 N 0.3240(3) 0.8226(2) 0.56936(15) 0.0303(7) Uani 1 1 d . . . . .
N4 N 0.4436(3) 0.7740(2) 0.55617(16) 0.0319(7) Uani 1 1 d . . . . .
N5 N 0.3546(3) 0.7249(2) 0.44770(14) 0.0256(7) Uani 1 1 d . . . . .
N6 N 0.4653(3) 0.6856(2) 0.45693(15) 0.0295(7) Uani 1 1 d . . . . .
C1 C 0.4131(3) 0.9921(3) 0.41396(19) 0.0300(8) Uani 1 1 d . . . . .
C2 C 0.5305(4) 0.9791(3) 0.4076(2) 0.0417(10) Uani 1 1 d . . . . .
H2 H 0.566583 1.025503 0.390547 0.050 Uiso 1 1 calc R U . . .
C3 C 0.5816(4) 0.8866(3) 0.4308(2) 0.0407(10) Uani 1 1 d . . . . .
H3 H 0.661274 0.856480 0.432633 0.049 Uiso 1 1 calc R U . . .
C4 C 0.3227(3) 1.0834(3) 0.39676(19) 0.0305(8) Uani 1 1 d . . . . .
C5 C 0.2183(3) 1.1342(3) 0.44214(19) 0.0302(9) Uani 1 1 d . . . . .
C6 C 0.1453(4) 1.2304(3) 0.4284(2) 0.0363(9) Uani 1 1 d . . . . .
H6 H 0.074360 1.264892 0.458988 0.044 Uiso 1 1 calc R U . . .
C7 C 0.1733(4) 1.2771(3) 0.3714(2) 0.0400(10) Uani 1 1 d . . . . .
C8 C 0.2737(4) 1.2235(3) 0.3262(2) 0.0398(10) Uani 1 1 d . . . . .
H8 H 0.292377 1.253686 0.286450 0.048 Uiso 1 1 calc R U . . .
C9 C 0.3483(4) 1.1270(3) 0.33685(19) 0.0330(9) Uani 1 1 d . . . . .
C10 C 0.1824(4) 1.0869(3) 0.50423(19) 0.0326(9) Uani 1 1 d . . . . .
H10A H 0.248381 1.061648 0.525007 0.039 Uiso 1 1 calc R U . . .
H10B H 0.115490 1.138525 0.532875 0.039 Uiso 1 1 calc R U . . .
C11 C 0.0965(5) 1.3818(3) 0.3586(3) 0.0574(13) Uani 1 1 d . . . . .
H11A H 0.139851 1.426248 0.353837 0.086 Uiso 1 1 calc R U . . .
H11B H 0.026703 1.405928 0.394248 0.086 Uiso 1 1 calc R U . . .
H11C H 0.072530 1.381578 0.319254 0.086 Uiso 1 1 calc R U . . .
C12 C 0.4534(4) 1.0734(4) 0.2836(2) 0.0460(11) Uani 1 1 d . . . . .
H12A H 0.437338 1.099810 0.242504 0.069 Uiso 1 1 calc R U . . .
H12B H 0.469216 1.001168 0.284846 0.069 Uiso 1 1 calc R U . . .
H12C H 0.521828 1.084385 0.288685 0.069 Uiso 1 1 calc R U . . .
C13 C 0.2871(3) 0.8314(3) 0.63284(18) 0.0300(8) Uani 1 1 d . . . . .
C14 C 0.3815(4) 0.7907(3) 0.6610(2) 0.0385(10) Uani 1 1 d . . . . .
H14 H 0.379156 0.788201 0.705181 0.046 Uiso 1 1 calc R U . . .
C15 C 0.4781(4) 0.7553(3) 0.6111(2) 0.0364(10) Uani 1 1 d . . . . .
H15 H 0.556720 0.722845 0.614475 0.044 Uiso 1 1 calc R U . . .
C16 C 0.1592(3) 0.8716(3) 0.66527(17) 0.0292(8) Uani 1 1 d . . . . .
C17 C 0.0924(4) 0.8164(3) 0.66099(18) 0.0327(9) Uani 1 1 d . . . . .
C18 C -0.0255(4) 0.8513(3) 0.69411(19) 0.0382(10) Uani 1 1 d . . . . .
H18 H -0.071601 0.814292 0.691088 0.046 Uiso 1 1 calc R U . . .
C19 C -0.0772(4) 0.9385(3) 0.73126(19) 0.0380(10) Uani 1 1 d . . . . .
C20 C -0.0089(4) 0.9920(3) 0.73464(19) 0.0370(10) Uani 1 1 d . . . . .
H20 H -0.043176 1.051523 0.760317 0.044 Uiso 1 1 calc R U . . .
C21 C 0.1073(4) 0.9612(3) 0.70175(19) 0.0347(9) Uani 1 1 d . . . . .
C22 C 0.1445(4) 0.7195(3) 0.6226(2) 0.0444(11) Uani 1 1 d . . . . .
H22A H 0.092427 0.682246 0.635461 0.067 Uiso 1 1 calc R U . . .
H22B H 0.221420 0.678658 0.630193 0.067 Uiso 1 1 calc R U . . .
H22C H 0.153381 0.734765 0.577134 0.067 Uiso 1 1 calc R U . . .
C23 C -0.2052(4) 0.9744(3) 0.7665(2) 0.0493(12) Uani 1 1 d . . . . .
H23A H -0.227130 1.037351 0.789554 0.074 Uiso 1 1 calc R U . . .
H23B H -0.218257 0.923265 0.796835 0.074 Uiso 1 1 calc R U . . .
H23C H -0.253189 0.985768 0.735895 0.074 Uiso 1 1 calc R U . . .
C24 C 0.1775(4) 1.0234(3) 0.7049(2) 0.0475(11) Uani 1 1 d . . . . .
H24A H 0.241160 0.984688 0.725133 0.071 Uiso 1 1 calc R U . . .
H24B H 0.126342 1.085100 0.729921 0.071 Uiso 1 1 calc R U . . .
H24C H 0.210638 1.040931 0.661638 0.071 Uiso 1 1 calc R U . . .
C25 C 0.3377(4) 0.6501(3) 0.42372(18) 0.0307(9) Uani 1 1 d . . . . .
C26 C 0.4394(4) 0.5625(3) 0.4181(2) 0.0381(10) Uani 1 1 d . . . . .
H26 H 0.452026 0.498080 0.402990 0.046 Uiso 1 1 calc R U . . .
C27 C 0.5159(4) 0.5888(3) 0.4385(2) 0.0377(10) Uani 1 1 d . . . . .
H27 H 0.593364 0.545309 0.439588 0.045 Uiso 1 1 calc R U . . .
C28 C 0.2280(4) 0.6620(3) 0.40738(19) 0.0330(9) Uani 1 1 d . . . . .
C29 C 0.1867(4) 0.7303(3) 0.35998(19) 0.0364(9) Uani 1 1 d . . . . .
C30 C 0.0850(4) 0.7365(3) 0.3452(2) 0.0449(11) Uani 1 1 d . . . . .
H30 H 0.058353 0.781320 0.312909 0.054 Uiso 1 1 calc R U . . .
C31 C 0.0211(4) 0.6801(3) 0.3755(2) 0.0489(12) Uani 1 1 d . . . . .
C32 C 0.0620(4) 0.6149(3) 0.4215(2) 0.0453(11) Uani 1 1 d . . . . .
H32 H 0.018229 0.576237 0.443134 0.054 Uiso 1 1 calc R U . . .
C33 C 0.1633(4) 0.6034(3) 0.4376(2) 0.0382(10) Uani 1 1 d . . . . .
C34 C 0.2502(4) 0.7974(4) 0.3278(2) 0.0496(12) Uani 1 1 d . . . . .
H34A H 0.235944 0.814438 0.285336 0.074 Uiso 1 1 calc R U . . .
H34B H 0.334509 0.762253 0.323835 0.074 Uiso 1 1 calc R U . . .
H34C H 0.221287 0.859221 0.353387 0.074 Uiso 1 1 calc R U . . .
C35 C -0.0898(5) 0.6878(4) 0.3585(3) 0.0705(17) Uani 1 1 d . . . . .
H35A H -0.074916 0.626239 0.335785 0.106 Uiso 1 1 calc R U . . .
H35B H -0.113807 0.745803 0.331140 0.106 Uiso 1 1 calc R U . . .
H35C H -0.152285 0.696218 0.397558 0.106 Uiso 1 1 calc R U . . .
C36 C 0.2020(5) 0.5291(3) 0.4885(2) 0.0525(12) Uani 1 1 d . . . . .
H36A H 0.138057 0.507295 0.510584 0.079 Uiso 1 1 calc R U . . .
H36B H 0.222079 0.561216 0.519302 0.079 Uiso 1 1 calc R U . . .
H36C H 0.270785 0.470529 0.468698 0.079 Uiso 1 1 calc R U . . .
B1 B 0.5137(4) 0.7483(3) 0.4872(2) 0.0337(10) Uani 1 1 d . U . . .
H1 H 0.598137 0.708489 0.485944 0.040 Uiso 1 1 calc R U . . .
Cu3 Cu 0.62397(4) 0.62504(3) 0.02824(2) 0.02880(13) Uani 1 1 d D . . . .
Cu4 Cu 0.500000 0.500000 0.000000 0.02737(16) Uani 1 2 d DS . P . .
O3 O 0.6518(2) 0.49038(18) 0.00501(13) 0.0338(6) Uani 1 1 d . . . . .
O4 O 0.4754(2) 0.6365(2) 0.01353(13) 0.0352(6) Uani 1 1 d D . . . .
H4O H 0.4203(14) 0.6684(18) 0.0381(16) 0.042 Uiso 1 1 d D U . . .
N7 N 0.7686(3) 0.5770(2) 0.06365(15) 0.0314(7) Uani 1 1 d . . . . .
N8 N 0.8278(3) 0.6413(2) 0.05680(17) 0.0368(8) Uani 1 1 d . . . . .
N9 N 0.7299(3) 0.6799(2) -0.06022(15) 0.0306(7) Uani 1 1 d . . . . .
N10 N 0.7926(3) 0.7288(2) -0.04442(16) 0.0323(7) Uani 1 1 d . . . . .
N11 N 0.5710(3) 0.7662(2) 0.06355(15) 0.0286(7) Uani 1 1 d . . . . .
N12 N 0.6567(3) 0.8019(2) 0.06140(16) 0.0326(8) Uani 1 1 d . . . . .
C37 C 0.8352(4) 0.4906(3) 0.08768(18) 0.0341(9) Uani 1 1 d . . . . .
C38 C 0.9354(4) 0.5009(3) 0.0954(2) 0.0447(11) Uani 1 1 d . . . . .
H38 H 0.996961 0.452157 0.111161 0.054 Uiso 1 1 calc R U . . .
C39 C 0.9268(4) 0.5954(3) 0.0755(2) 0.0436(11) Uani 1 1 d . . . . .
H39 H 0.982740 0.623982 0.074985 0.052 Uiso 1 1 calc R U . . .
C40 C 0.8098(3) 0.3985(3) 0.09983(19) 0.0351(9) Uani 1 1 d . . . . .
C41 C 0.7872(4) 0.3535(3) 0.0520(2) 0.0362(9) Uani 1 1 d . . . . .
C42 C 0.7893(4) 0.2562(3) 0.0599(2) 0.0437(11) Uani 1 1 d . . . . .
H42 H 0.774061 0.226105 0.027724 0.052 Uiso 1 1 calc R U . . .
C43 C 0.8135(4) 0.2016(3) 0.1141(3) 0.0509(12) Uani 1 1 d . . . . .
C44 C 0.8275(4) 0.2493(3) 0.1625(2) 0.0502(12) Uani 1 1 d . . . . .
H44 H 0.839122 0.214092 0.200625 0.060 Uiso 1 1 calc R U . . .
C45 C 0.8250(4) 0.3465(3) 0.1569(2) 0.0423(10) Uani 1 1 d . . . . .
C46 C 0.7623(3) 0.4092(3) -0.00807(19) 0.0324(9) Uani 1 1 d . . . . .
H46A H 0.824574 0.435382 -0.027528 0.039 Uiso 1 1 calc R U . . .
H46B H 0.763573 0.362066 -0.039115 0.039 Uiso 1 1 calc R U . . .
C47 C 0.8219(5) 0.0942(4) 0.1209(3) 0.0752(18) Uani 1 1 d . . . . .
H47A H 0.893775 0.052698 0.133844 0.113 Uiso 1 1 calc R U . . .
H47B H 0.823764 0.068907 0.079988 0.113 Uiso 1 1 calc R U . . .
H47C H 0.753706 0.090996 0.153310 0.113 Uiso 1 1 calc R U . . .
C48 C 0.8369(5) 0.3935(4) 0.2129(2) 0.0580(14) Uani 1 1 d . . . . .
H48A H 0.805465 0.364901 0.252532 0.087 Uiso 1 1 calc R U . . .
H48B H 0.793211 0.466343 0.213584 0.087 Uiso 1 1 calc R U . . .
H48C H 0.919924 0.379683 0.208829 0.087 Uiso 1 1 calc R U . . .
C49 C 0.7517(4) 0.6806(3) -0.12355(19) 0.0323(9) Uani 1 1 d . . . . .
C50 C 0.8301(4) 0.7288(3) -0.1491(2) 0.0391(10) Uani 1 1 d . . . . .
H50 H 0.860382 0.739217 -0.192779 0.047 Uiso 1 1 calc R U . . .
C51 C 0.8536(4) 0.7575(3) -0.0971(2) 0.0377(10) Uani 1 1 d . . . . .
H51 H 0.904481 0.791848 -0.098299 0.045 Uiso 1 1 calc R U . . .
C52 C 0.6892(4) 0.6428(3) -0.15789(18) 0.0343(9) Uani 1 1 d . . . . .
C53 C 0.5688(4) 0.6985(3) -0.15303(19) 0.0367(10) Uani 1 1 d . . . . .
C54 C 0.5107(4) 0.6648(3) -0.1864(2) 0.0419(10) Uani 1 1 d . . . . .
H54 H 0.429203 0.701188 -0.182247 0.050 Uiso 1 1 calc R U . . .
C55 C 0.5679(4) 0.5797(3) -0.2256(2) 0.0430(11) Uani 1 1 d . . . . .
C56 C 0.6865(4) 0.5279(3) -0.2306(2) 0.0402(10) Uani 1 1 d . . . . .
H56 H 0.727255 0.470641 -0.258260 0.048 Uiso 1 1 calc R U . . .
C57 C 0.7479(4) 0.5559(3) -0.19687(18) 0.0349(9) Uani 1 1 d . . . . .
C58 C 0.5034(4) 0.7934(3) -0.1126(2) 0.0461(11) Uani 1 1 d . . . . .
H58A H 0.430158 0.832328 -0.124936 0.069 Uiso 1 1 calc R U . . .
H58B H 0.552013 0.833768 -0.119124 0.069 Uiso 1 1 calc R U . . .
H58C H 0.485579 0.775847 -0.067585 0.069 Uiso 1 1 calc R U . . .
C59 C 0.5026(5) 0.5450(4) -0.2610(3) 0.0606(14) Uani 1 1 d . . . . .
H59A H 0.443185 0.525830 -0.230428 0.091 Uiso 1 1 calc R U . . .
H59B H 0.557735 0.486848 -0.288355 0.091 Uiso 1 1 calc R U . . .
H59C H 0.464320 0.599653 -0.287390 0.091 Uiso 1 1 calc R U . . .
C60 C 0.8753(4) 0.4931(3) -0.2008(2) 0.0440(11) Uani 1 1 d . . . . .
H60A H 0.883055 0.459765 -0.160132 0.066 Uiso 1 1 calc R U . . .
H60B H 0.920475 0.536577 -0.209978 0.066 Uiso 1 1 calc R U . . .
H60C H 0.905220 0.442275 -0.234957 0.066 Uiso 1 1 calc R U . . .
C61 C 0.4698(4) 0.8353(3) 0.09561(18) 0.0304(9) Uani 1 1 d . . . . .
C62 C 0.4919(4) 0.9152(3) 0.1147(2) 0.0414(10) Uani 1 1 d . . . . .
H62 H 0.436518 0.973896 0.138448 0.050 Uiso 1 1 calc R U . . .
C63 C 0.6098(4) 0.8907(3) 0.0921(2) 0.0412(11) Uani 1 1 d . . . . .
H63 H 0.651728 0.930345 0.097324 0.049 Uiso 1 1 calc R U . . .
C64 C 0.3554(4) 0.8257(3) 0.10581(19) 0.0328(9) Uani 1 1 d . . . . .
C65 C 0.3294(4) 0.7520(3) 0.14570(19) 0.0368(10) Uani 1 1 d . . . . .
C66 C 0.2192(4) 0.7473(3) 0.1547(2) 0.0409(10) Uani 1 1 d . . . . .
H66 H 0.201476 0.697037 0.181567 0.049 Uiso 1 1 calc R U . . .
C67 C 0.1354(4) 0.8127(3) 0.1261(2) 0.0419(11) Uani 1 1 d . . . . .
C68 C 0.1627(4) 0.8857(3) 0.0876(2) 0.0446(11) Uani 1 1 d . . . . .
H68 H 0.105295 0.932064 0.067987 0.054 Uiso 1 1 calc R U . . .
C69 C 0.2703(4) 0.8935(3) 0.0766(2) 0.0399(10) Uani 1 1 d . . . . .
C70 C 0.4171(5) 0.6773(4) 0.1775(2) 0.0514(12) Uani 1 1 d . . . . .
H70A H 0.470568 0.621982 0.147476 0.077 Uiso 1 1 calc R U . . .
H70B H 0.376245 0.650584 0.214862 0.077 Uiso 1 1 calc R U . . .
H70C H 0.462067 0.710246 0.190901 0.077 Uiso 1 1 calc R U . . .
C71 C 0.0183(4) 0.8046(4) 0.1346(3) 0.0601(14) Uani 1 1 d . . . . .
H71A H 0.014130 0.781579 0.094464 0.090 Uiso 1 1 calc R U . . .
H71B H -0.044459 0.870556 0.146873 0.090 Uiso 1 1 calc R U . . .
H71C H 0.009043 0.756205 0.168059 0.090 Uiso 1 1 calc R U . . .
C72 C 0.2954(5) 0.9748(3) 0.0332(3) 0.0564(13) Uani 1 1 d . . . . .
H72A H 0.234202 1.004517 0.009926 0.085 Uiso 1 1 calc R U . . .
H72B H 0.371825 0.945083 0.002795 0.085 Uiso 1 1 calc R U . . .
H72C H 0.296260 1.027073 0.058892 0.085 Uiso 1 1 calc R U . . .
B2 B 0.7858(4) 0.7440(3) 0.0258(2) 0.0374(11) Uani 1 1 d . U . . .
H2A H 0.835240 0.782036 0.029025 0.045 Uiso 1 1 calc R U . . .
Cl1 Cl 0.6178(2) 0.6764(2) 0.29191(10) 0.1210(7) Uani 1 1 d . U . . .
Cl2 Cl 0.7384(2) 0.8037(2) 0.22581(12) 0.1253(8) Uani 1 1 d . U . . .
C73 C 0.6759(8) 0.7215(7) 0.2210(4) 0.113(2) Uani 1 1 d . U . . .
H73A H 0.735515 0.663452 0.194084 0.135 Uiso 1 1 calc R U . . .
H73B H 0.612555 0.754518 0.198811 0.135 Uiso 1 1 calc R U . . .

loop_
_atom_site_aniso_label
_atom_site_aniso_U_11
_atom_site_aniso_U_22
_atom_site_aniso_U_33
_atom_site_aniso_U_23
_atom_site_aniso_U_13
_atom_site_aniso_U_12
Cu1 0.0193(2) 0.0236(2) 0.0318(3) -0.00121(18) -0.00320(19) -0.00617(18)
Cu2 0.0181(3) 0.0227(3) 0.0293(3) -0.0015(3) -0.0030(3) -0.0070(2)
O1 0.0186(12) 0.0224(13) 0.0461(16) -0.0030(11) -0.0046(12) -0.0081(10)
O2 0.0188(12) 0.0263(14) 0.0411(16) -0.0065(12) -0.0038(11) -0.0063(10)
N1 0.0194(15) 0.0332(17) 0.0305(17) 0.0012(14) -0.0060(13) -0.0081(13)
N2 0.0164(15) 0.0367(19) 0.042(2) 0.0012(15) -0.0052(14) -0.0059(14)
N3 0.0270(16) 0.0282(17) 0.0313(18) -0.0016(14) -0.0060(14) -0.0063(14)
N4 0.0278(17) 0.0292(17) 0.0347(19) 0.0014(14) -0.0096(14) -0.0053(14)
N5 0.0211(15) 0.0240(16) 0.0259(16) -0.0004(13) -0.0021(13) -0.0047(12)
N6 0.0208(15) 0.0269(17) 0.0318(18) -0.0005(14) -0.0038(13) -0.0011(13)
C1 0.0222(18) 0.033(2) 0.034(2) -0.0019(17) -0.0037(16) -0.0111(16)
C2 0.032(2) 0.041(2) 0.051(3) 0.004(2) -0.001(2) -0.0192(19)
C3 0.0217(19) 0.047(3) 0.050(3) -0.004(2) -0.0057(19) -0.0115(18)
C4 0.030(2) 0.029(2) 0.035(2) -0.0010(17) -0.0050(17) -0.0153(16)
C5 0.031(2) 0.030(2) 0.035(2) -0.0048(17) -0.0076(17) -0.0157(17)
C6 0.035(2) 0.029(2) 0.044(2) -0.0077(18) -0.0056(19) -0.0124(18)
C7 0.045(2) 0.031(2) 0.049(3) 0.003(2) -0.014(2) -0.0183(19)
C8 0.051(3) 0.040(2) 0.036(2) 0.0076(19) -0.013(2) -0.025(2)
C9 0.035(2) 0.037(2) 0.033(2) -0.0003(18) -0.0070(18) -0.0211(18)
C10 0.033(2) 0.027(2) 0.036(2) -0.0049(17) -0.0060(18) -0.0101(17)
C11 0.065(3) 0.036(3) 0.067(4) 0.009(2) -0.012(3) -0.020(2)
C12 0.046(3) 0.059(3) 0.031(2) 0.000(2) 0.000(2) -0.024(2)
C13 0.038(2) 0.025(2) 0.027(2) 0.0038(16) -0.0092(17) -0.0120(17)
C14 0.049(3) 0.038(2) 0.030(2) 0.0029(18) -0.016(2) -0.015(2)
C15 0.036(2) 0.034(2) 0.041(2) 0.0052(18) -0.022(2) -0.0071(18)
C16 0.036(2) 0.030(2) 0.0220(19) 0.0030(16) -0.0071(16) -0.0133(17)
C17 0.044(2) 0.030(2) 0.024(2) 0.0005(16) -0.0073(18) -0.0150(18)
C18 0.046(2) 0.038(2) 0.033(2) -0.0025(18) -0.0017(19) -0.022(2)
C19 0.041(2) 0.038(2) 0.029(2) 0.0000(18) 0.0014(18) -0.0155(19)
C20 0.043(2) 0.031(2) 0.032(2) -0.0066(18) -0.0021(19) -0.0117(18)
C21 0.039(2) 0.031(2) 0.032(2) -0.0002(17) -0.0046(18) -0.0138(18)
C22 0.056(3) 0.044(3) 0.034(2) -0.006(2) 0.000(2) -0.026(2)
C23 0.044(3) 0.046(3) 0.051(3) -0.004(2) 0.006(2) -0.020(2)
C24 0.048(3) 0.040(3) 0.056(3) -0.012(2) -0.002(2) -0.022(2)
C25 0.038(2) 0.023(2) 0.024(2) 0.0005(16) -0.0060(17) -0.0048(17)
C26 0.043(2) 0.027(2) 0.034(2) -0.0078(17) -0.0087(19) -0.0011(18)
C27 0.030(2) 0.035(2) 0.036(2) 0.0001(18) -0.0071(18) 0.0000(18)
C28 0.037(2) 0.024(2) 0.033(2) -0.0119(17) -0.0112(18) -0.0012(17)
C29 0.038(2) 0.034(2) 0.029(2) -0.0057(17) -0.0064(18) -0.0040(18)
C30 0.044(3) 0.042(3) 0.041(3) -0.008(2) -0.020(2) 0.001(2)
C31 0.042(3) 0.041(3) 0.061(3) -0.022(2) -0.017(2) -0.004(2)
C32 0.041(2) 0.034(2) 0.060(3) -0.014(2) -0.009(2) -0.0123(19)
C33 0.042(2) 0.026(2) 0.045(3) -0.0059(18) -0.012(2) -0.0097(18)
C34 0.059(3) 0.054(3) 0.032(2) 0.011(2) -0.014(2) -0.017(2)
C35 0.042(3) 0.070(4) 0.100(5) -0.025(3) -0.029(3) -0.010(3)
C36 0.058(3) 0.043(3) 0.060(3) 0.011(2) -0.014(3) -0.025(2)
B1 0.0201(19) 0.035(2) 0.043(2) -0.0001(19) -0.0087(18) -0.0061(17)
Cu3 0.0313(3) 0.0223(2) 0.0325(3) -0.00315(19) -0.0079(2) -0.00904(19)
Cu4 0.0300(3) 0.0217(3) 0.0296(4) -0.0026(3) -0.0076(3) -0.0082(3)
O3 0.0327(14) 0.0241(14) 0.0425(16) -0.0081(12) -0.0095(13) -0.0064(11)
O4 0.0352(15) 0.0268(14) 0.0418(17) -0.0085(12) -0.0089(13) -0.0085(12)
N7 0.0327(17) 0.0312(18) 0.0315(18) -0.0010(14) -0.0108(14) -0.0111(14)
N8 0.0352(18) 0.0365(19) 0.043(2) -0.0031(16) -0.0131(16) -0.0152(15)
N9 0.0353(18) 0.0279(17) 0.0294(18) -0.0004(14) -0.0049(14) -0.0145(14)
N10 0.0329(17) 0.0282(17) 0.0357(19) -0.0012(14) -0.0054(15) -0.0132(14)
N11 0.0332(17) 0.0207(16) 0.0307(17) -0.0018(13) -0.0063(14) -0.0095(14)
N12 0.0372(18) 0.0275(17) 0.0345(18) -0.0053(14) -0.0029(15) -0.0163(15)
C37 0.042(2) 0.030(2) 0.026(2) -0.0022(17) -0.0096(18) -0.0071(18)
C38 0.042(2) 0.040(3) 0.052(3) -0.005(2) -0.021(2) -0.008(2)
C39 0.039(2) 0.046(3) 0.050(3) -0.003(2) -0.017(2) -0.017(2)
C40 0.033(2) 0.027(2) 0.035(2) 0.0005(17) -0.0063(18) -0.0022(17)
C41 0.032(2) 0.028(2) 0.038(2) -0.0034(18) -0.0034(18) -0.0036(17)
C42 0.040(2) 0.029(2) 0.054(3) -0.007(2) -0.009(2) -0.0048(18)
C43 0.039(2) 0.033(2) 0.067(3) 0.013(2) -0.008(2) -0.005(2)
C44 0.044(3) 0.048(3) 0.043(3) 0.016(2) -0.010(2) -0.005(2)
C45 0.034(2) 0.043(3) 0.039(2) 0.007(2) -0.0087(19) -0.0042(19)
C46 0.032(2) 0.026(2) 0.034(2) -0.0019(17) -0.0048(17) -0.0065(16)
C47 0.068(4) 0.035(3) 0.113(5) 0.018(3) -0.031(4) -0.007(3)
C48 0.058(3) 0.070(3) 0.036(3) 0.003(2) -0.014(2) -0.012(3)
C49 0.037(2) 0.0213(19) 0.031(2) -0.0008(16) -0.0042(17) -0.0052(16)
C50 0.045(2) 0.035(2) 0.032(2) 0.0021(18) 0.0009(19) -0.0169(19)
C51 0.036(2) 0.028(2) 0.045(3) 0.0007(18) 0.001(2) -0.0144(18)
C52 0.046(2) 0.034(2) 0.021(2) 0.0056(16) -0.0044(18) -0.0167(19)
C53 0.045(2) 0.031(2) 0.028(2) 0.0034(17) -0.0067(19) -0.0110(19)
C54 0.047(3) 0.038(2) 0.039(2) 0.0086(19) -0.018(2) -0.012(2)
C55 0.060(3) 0.033(2) 0.035(2) 0.0039(19) -0.019(2) -0.013(2)
C56 0.062(3) 0.029(2) 0.029(2) 0.0008(18) -0.010(2) -0.018(2)
C57 0.047(2) 0.027(2) 0.025(2) 0.0030(16) -0.0045(18) -0.0123(18)
C58 0.048(3) 0.038(2) 0.041(3) -0.004(2) -0.010(2) -0.003(2)
C59 0.089(4) 0.045(3) 0.059(3) 0.006(2) -0.043(3) -0.022(3)
C60 0.048(3) 0.034(2) 0.043(3) -0.008(2) -0.007(2) -0.010(2)
C61 0.039(2) 0.0220(19) 0.028(2) -0.0018(16) -0.0025(17) -0.0117(17)
C62 0.045(3) 0.029(2) 0.046(3) -0.0113(19) 0.005(2) -0.0163(19)
C63 0.055(3) 0.033(2) 0.038(2) -0.0096(19) 0.002(2) -0.026(2)
C64 0.039(2) 0.023(2) 0.030(2) -0.0075(16) 0.0004(18) -0.0089(17)
C65 0.044(2) 0.031(2) 0.032(2) -0.0069(18) 0.0005(19) -0.0154(18)
C66 0.048(3) 0.034(2) 0.039(2) -0.0050(19) 0.000(2) -0.020(2)
C67 0.040(2) 0.037(2) 0.044(3) -0.017(2) 0.000(2) -0.0121(19)
C68 0.044(3) 0.032(2) 0.044(3) -0.007(2) -0.005(2) -0.0016(19)
C69 0.039(2) 0.027(2) 0.041(2) -0.0100(18) 0.001(2) -0.0032(18)
C70 0.060(3) 0.051(3) 0.046(3) 0.019(2) -0.015(2) -0.027(2)
C71 0.041(3) 0.054(3) 0.078(4) -0.017(3) 0.000(3) -0.016(2)
C72 0.056(3) 0.033(3) 0.062(3) 0.011(2) -0.006(3) -0.006(2)
B2 0.041(2) 0.033(2) 0.040(2) -0.0049(19) -0.006(2) -0.0174(19)
Cl1 0.1218(16) 0.180(2) 0.0790(12) 0.0330(13) -0.0198(12) -0.0856(16)
Cl2 0.1411(18) 0.171(2) 0.1268(17) 0.0372(15) -0.0690(15) -0.1103(16)
C73 0.129(4) 0.139(4) 0.098(3) 0.019(3) -0.033(3) -0.081(3)

loop_
_atom_type_symbol
_atom_type_description
_atom_type_scat_dispersion_real
_atom_type_scat_dispersion_imag
_atom_type_scat_source
C C 0.0033 0.0016 'International Tables Vol C Tables 4.2.6.8 and 6.1.1.4'
H H 0.0000 0.0000 'International Tables Vol C Tables 4.2.6.8 and 6.1.1.4'
B B 0.0013 0.0007 'International Tables Vol C Tables 4.2.6.8 and 6.1.1.4'
Cl Cl 0.1484 0.1585 'International Tables Vol C Tables 4.2.6.8 and 6.1.1.4'
N N 0.0061 0.0033 'International Tables Vol C Tables 4.2.6.8 and 6.1.1.4'
O O 0.0106 0.0060 'International Tables Vol C Tables 4.2.6.8 and 6.1.1.4'
Cu Cu 0.3201 1.2651 'International Tables Vol C Tables 4.2.6.8 and 6.1.1.4'

loop_
_geom_angle_atom_site_label_1
_geom_angle_atom_site_label_2
_geom_angle_atom_site_label_3
_geom_angle
_geom_angle_site_symmetry_1
_geom_angle_site_symmetry_3
_geom_angle_publ_flag
O1 Cu1 O2 76.62(10) . . ?
O1 Cu1 N5 172.45(12) . . ?
O2 Cu1 N5 97.51(11) . . ?
O1 Cu1 N1 92.94(11) . . ?
O2 Cu1 N1 161.68(12) . . ?
N5 Cu1 N1 91.43(12) . . ?
O1 Cu1 N3 101.72(11) . . ?
O2 Cu1 N3 109.75(12) . . ?
N5 Cu1 N3 84.66(11) . . ?
N1 Cu1 N3 86.90(12) . . ?
O1 Cu1 Cu2 38.63(7) . . ?
O2 Cu1 Cu2 38.26(7) . . ?
N5 Cu1 Cu2 134.94(9) . . ?
N1 Cu1 Cu2 128.51(9) . . ?
N3 Cu1 Cu2 113.66(7) . . ?
O2 Cu2 O2 180.00(15) . 2_576 ?
O2 Cu2 O1 77.50(10) . . ?
O2 Cu2 O1 102.51(10) 2_576 . ?
O2 Cu2 O1 102.51(10) . 2_576 ?
O2 Cu2 O1 77.49(10) 2_576 2_576 ?
O1 Cu2 O1 180.00(13) . 2_576 ?
O2 Cu2 Cu1 39.22(7) . . ?
O2 Cu2 Cu1 140.78(7) 2_576 . ?
O1 Cu2 Cu1 38.55(7) . . ?
O1 Cu2 Cu1 141.45(7) 2_576 . ?
O2 Cu2 Cu1 140.78(7) . 2_576 ?
O2 Cu2 Cu1 39.22(7) 2_576 2_576 ?
O1 Cu2 Cu1 141.45(7) . 2_576 ?
O1 Cu2 Cu1 38.55(7) 2_576 2_576 ?
Cu1 Cu2 Cu1 180.0 . 2_576 ?
C10 O1 Cu1 125.0(2) . . ?
C10 O1 Cu2 132.2(2) . . ?
Cu1 O1 Cu2 102.82(11) . . ?
Cu2 O2 Cu1 102.52(12) . . ?
Cu2 O2 H2O 114.2(18) . . ?
Cu1 O2 H2O 108.5(17) . . ?
C1 N1 N2 106.8(3) . . ?
C1 N1 Cu1 135.6(2) . . ?
N2 N1 Cu1 117.3(2) . . ?
C3 N2 N1 109.7(3) . . ?
C3 N2 B1 128.4(3) . . ?
N1 N2 B1 121.3(3) . . ?
C13 N3 N4 105.8(3) . . ?
C13 N3 Cu1 142.0(3) . . ?
N4 N3 Cu1 112.0(2) . . ?
C15 N4 N3 109.5(3) . . ?
C15 N4 B1 131.0(3) . . ?
N3 N4 B1 119.4(3) . . ?
C25 N5 N6 106.9(3) . . ?
C25 N5 Cu1 136.0(3) . . ?
N6 N5 Cu1 117.0(2) . . ?
C27 N6 N5 109.3(3) . . ?
C27 N6 B1 128.9(3) . . ?
N5 N6 B1 121.8(3) . . ?
N1 C1 C2 108.6(3) . . ?
N1 C1 C4 126.2(3) . . ?
C2 C1 C4 125.2(4) . . ?
C3 C2 C1 105.8(4) . . ?
C3 C2 H2 127.1 . . ?
C1 C2 H2 127.1 . . ?
N2 C3 C2 109.1(4) . . ?
N2 C3 H3 125.5 . . ?
C2 C3 H3 125.5 . . ?
C5 C4 C9 119.6(4) . . ?
C5 C4 C1 120.5(4) . . ?
C9 C4 C1 119.3(3) . . ?
C6 C5 C4 118.9(4) . . ?
C6 C5 C10 119.6(4) . . ?
C4 C5 C10 121.5(3) . . ?
C7 C6 C5 122.1(4) . . ?
C7 C6 H6 119.0 . . ?
C5 C6 H6 119.0 . . ?
C8 C7 C6 117.9(4) . . ?
C8 C7 C11 120.8(4) . . ?
C6 C7 C11 121.3(4) . . ?
C7 C8 C9 122.5(4) . . ?
C7 C8 H8 118.8 . . ?
C9 C8 H8 118.8 . . ?
C8 C9 C4 118.8(4) . . ?
C8 C9 C12 118.3(4) . . ?
C4 C9 C12 122.8(4) . . ?
O1 C10 C5 112.0(3) . . ?
O1 C10 H10A 109.2 . . ?
C5 C10 H10A 109.2 . . ?
O1 C10 H10B 109.2 . . ?
C5 C10 H10B 109.2 . . ?
H10A C10 H10B 107.9 . . ?
C7 C11 H11A 109.5 . . ?
C7 C11 H11B 109.5 . . ?
H11A C11 H11B 109.5 . . ?
C7 C11 H11C 109.5 . . ?
H11A C11 H11C 109.5 . . ?
H11B C11 H11C 109.5 . . ?
C9 C12 H12A 109.5 . . ?
C9 C12 H12B 109.5 . . ?
H12A C12 H12B 109.5 . . ?
C9 C12 H12C 109.5 . . ?
H12A C12 H12C 109.5 . . ?
H12B C12 H12C 109.5 . . ?
N3 C13 C14 110.9(4) . . ?
N3 C13 C16 121.0(3) . . ?
C14 C13 C16 127.8(4) . . ?
C15 C14 C13 104.7(4) . . ?
C15 C14 H14 127.6 . . ?
C13 C14 H14 127.6 . . ?
N4 C15 C14 109.0(4) . . ?
N4 C15 H15 125.5 . . ?
C14 C15 H15 125.5 . . ?
C17 C16 C21 120.1(4) . . ?
C17 C16 C13 118.8(3) . . ?
C21 C16 C13 121.0(3) . . ?
C16 C17 C18 118.7(3) . . ?
C16 C17 C22 122.0(4) . . ?
C18 C17 C22 119.3(4) . . ?
C19 C18 C17 121.8(4) . . ?
C19 C18 H18 119.1 . . ?
C17 C18 H18 119.1 . . ?
C20 C19 C18 118.3(4) . . ?
C20 C19 C23 121.2(4) . . ?
C18 C19 C23 120.5(4) . . ?
C21 C20 C19 121.8(4) . . ?
C21 C20 H20 119.1 . . ?
C19 C20 H20 119.1 . . ?
C20 C21 C16 119.3(4) . . ?
C20 C21 C24 120.2(4) . . ?
C16 C21 C24 120.6(4) . . ?
C17 C22 H22A 109.5 . . ?
C17 C22 H22B 109.5 . . ?
H22A C22 H22B 109.5 . . ?
C17 C22 H22C 109.5 . . ?
H22A C22 H22C 109.5 . . ?
H22B C22 H22C 109.5 . . ?
C19 C23 H23A 109.5 . . ?
C19 C23 H23B 109.5 . . ?
H23A C23 H23B 109.5 . . ?
C19 C23 H23C 109.5 . . ?
H23A C23 H23C 109.5 . . ?
H23B C23 H23C 109.5 . . ?
C21 C24 H24A 109.5 . . ?
C21 C24 H24B 109.5 . . ?
H24A C24 H24B 109.5 . . ?
C21 C24 H24C 109.5 . . ?
H24A C24 H24C 109.5 . . ?
H24B C24 H24C 109.5 . . ?
N5 C25 C26 108.7(4) . . ?
N5 C25 C28 123.7(3) . . ?
C26 C25 C28 127.6(4) . . ?
C27 C26 C25 105.8(4) . . ?
C27 C26 H26 127.1 . . ?
C25 C26 H26 127.1 . . ?
N6 C27 C26 109.3(3) . . ?
N6 C27 H27 125.3 . . ?
C26 C27 H27 125.3 . . ?
C33 C28 C29 118.5(4) . . ?
C33 C28 C25 120.2(4) . . ?
C29 C28 C25 121.3(4) . . ?
C30 C29 C28 119.0(4) . . ?
C30 C29 C34 120.4(4) . . ?
C28 C29 C34 120.6(4) . . ?
C31 C30 C29 122.4(4) . . ?
C31 C30 H30 118.8 . . ?
C29 C30 H30 118.8 . . ?
C32 C31 C30 117.8(4) . . ?
C32 C31 C35 120.6(5) . . ?
C30 C31 C35 121.6(5) . . ?
C33 C32 C31 122.9(5) . . ?
C33 C32 H32 118.6 . . ?
C31 C32 H32 118.6 . . ?
C32 C33 C28 119.5(4) . . ?
C32 C33 C36 119.0(4) . . ?
C28 C33 C36 121.5(4) . . ?
C29 C34 H34A 109.5 . . ?
C29 C34 H34B 109.5 . . ?
H34A C34 H34B 109.5 . . ?
C29 C34 H34C 109.5 . . ?
H34A C34 H34C 109.5 . . ?
H34B C34 H34C 109.5 . . ?
C31 C35 H35A 109.5 . . ?
C31 C35 H35B 109.5 . . ?
H35A C35 H35B 109.5 . . ?
C31 C35 H35C 109.5 . . ?
H35A C35 H35C 109.5 . . ?
H35B C35 H35C 109.5 . . ?
C33 C36 H36A 109.5 . . ?
C33 C36 H36B 109.5 . . ?
H36A C36 H36B 109.5 . . ?
C33 C36 H36C 109.5 . . ?
H36A C36 H36C 109.5 . . ?
H36B C36 H36C 109.5 . . ?
N4 B1 N2 109.5(3) . . ?
N4 B1 N6 109.1(3) . . ?
N2 B1 N6 109.6(3) . . ?
N4 B1 H1 109.6 . . ?
N2 B1 H1 109.6 . . ?
N6 B1 H1 109.6 . . ?
O3 Cu3 O4 76.44(11) . . ?
O3 Cu3 N11 170.53(12) . . ?
O4 Cu3 N11 97.66(12) . . ?
O3 Cu3 N7 91.96(12) . . ?
O4 Cu3 N7 160.73(13) . . ?
N11 Cu3 N7 91.63(12) . . ?
O3 Cu3 N9 103.83(11) . . ?
O4 Cu3 N9 109.68(12) . . ?
N11 Cu3 N9 85.06(12) . . ?
N7 Cu3 N9 87.85(13) . . ?
O3 Cu3 Cu4 38.52(8) . . ?
O4 Cu3 Cu4 38.24(8) . . ?
N11 Cu3 Cu4 134.47(9) . . ?
N7 Cu3 Cu4 127.23(9) . . ?
N9 Cu3 Cu4 115.33(8) . . ?
O4 Cu4 O4 180.0 . 2_665 ?
O4 Cu4 O3 77.50(11) . . ?
O4 Cu4 O3 102.50(11) 2_665 . ?
O4 Cu4 O3 102.50(11) . 2_665 ?
O4 Cu4 O3 77.50(11) 2_665 2_665 ?
O3 Cu4 O3 180.0 . 2_665 ?
O4 Cu4 Cu3 39.28(8) . . ?
O4 Cu4 Cu3 140.72(8) 2_665 . ?
O3 Cu4 Cu3 38.55(7) . . ?
O3 Cu4 Cu3 141.45(7) 2_665 . ?
O4 Cu4 Cu3 140.72(8) . 2_665 ?
O4 Cu4 Cu3 39.28(8) 2_665 2_665 ?
O3 Cu4 Cu3 141.45(7) . 2_665 ?
O3 Cu4 Cu3 38.55(7) 2_665 2_665 ?
Cu3 Cu4 Cu3 180.0 . 2_665 ?
C46 O3 Cu4 131.5(2) . . ?
C46 O3 Cu3 125.5(2) . . ?
Cu4 O3 Cu3 102.92(12) . . ?
Cu4 O4 Cu3 102.48(13) . . ?
Cu4 O4 H4O 119(2) . . ?
Cu3 O4 H4O 115.7(19) . . ?
C37 N7 N8 106.1(3) . . ?
C37 N7 Cu3 137.2(3) . . ?
N8 N7 Cu3 116.2(2) . . ?
C39 N8 N7 109.3(3) . . ?
C39 N8 B2 128.4(4) . . ?
N7 N8 B2 122.1(3) . . ?
C49 N9 N10 106.2(3) . . ?
C49 N9 Cu3 141.2(3) . . ?
N10 N9 Cu3 112.6(2) . . ?
C51 N10 N9 110.3(3) . . ?
C51 N10 B2 129.3(4) . . ?
N9 N10 B2 120.3(3) . . ?
C61 N11 N12 106.7(3) . . ?
C61 N11 Cu3 136.2(3) . . ?
N12 N11 Cu3 116.8(2) . . ?
C63 N12 N11 109.7(3) . . ?
C63 N12 B2 128.5(3) . . ?
N11 N12 B2 121.7(3) . . ?
N7 C37 C38 109.3(4) . . ?
N7 C37 C40 125.5(4) . . ?
C38 C37 C40 125.1(4) . . ?
C39 C38 C37 105.7(4) . . ?
C39 C38 H38 127.1 . . ?
C37 C38 H38 127.1 . . ?
N8 C39 C38 109.6(4) . . ?
N8 C39 H39 125.2 . . ?
C38 C39 H39 125.2 . . ?
C45 C40 C41 119.2(4) . . ?
C45 C40 C37 119.0(4) . . ?
C41 C40 C37 121.2(4) . . ?
C42 C41 C40 119.4(4) . . ?
C42 C41 C46 119.6(4) . . ?
C40 C41 C46 121.0(4) . . ?
C41 C42 C43 121.5(4) . . ?
C41 C42 H42 119.3 . . ?
C43 C42 H42 119.3 . . ?
C44 C43 C42 118.3(4) . . ?
C44 C43 C47 120.4(5) . . ?
C42 C43 C47 121.2(5) . . ?
C45 C44 C43 122.1(4) . . ?
C45 C44 H44 118.9 . . ?
C43 C44 H44 118.9 . . ?
C44 C45 C40 119.2(4) . . ?
C44 C45 C48 118.4(4) . . ?
C40 C45 C48 122.4(4) . . ?
O3 C46 C41 111.4(3) . . ?
O3 C46 H46A 109.3 . . ?
C41 C46 H46A 109.3 . . ?
O3 C46 H46B 109.3 . . ?
C41 C46 H46B 109.3 . . ?
H46A C46 H46B 108.0 . . ?
C43 C47 H47A 109.5 . . ?
C43 C47 H47B 109.5 . . ?
H47A C47 H47B 109.5 . . ?
C43 C47 H47C 109.5 . . ?
H47A C47 H47C 109.5 . . ?
H47B C47 H47C 109.5 . . ?
C45 C48 H48A 109.5 . . ?
C45 C48 H48B 109.5 . . ?
H48A C48 H48B 109.5 . . ?
C45 C48 H48C 109.5 . . ?
H48A C48 H48C 109.5 . . ?
H48B C48 H48C 109.5 . . ?
N9 C49 C50 110.3(4) . . ?
N9 C49 C52 121.5(4) . . ?
C50 C49 C52 128.0(4) . . ?
C51 C50 C49 105.0(4) . . ?
C51 C50 H50 127.5 . . ?
C49 C50 H50 127.5 . . ?
N10 C51 C50 108.3(4) . . ?
N10 C51 H51 125.9 . . ?
C50 C51 H51 125.9 . . ?
C57 C52 C53 119.7(4) . . ?
C57 C52 C49 121.6(4) . . ?
C53 C52 C49 118.7(3) . . ?
C54 C53 C52 118.9(4) . . ?
C54 C53 C58 120.0(4) . . ?
C52 C53 C58 121.1(4) . . ?
C55 C54 C53 122.1(4) . . ?
C55 C54 H54 119.0 . . ?
C53 C54 H54 119.0 . . ?
C56 C55 C54 117.7(4) . . ?
C56 C55 C59 121.4(4) . . ?
C54 C55 C59 120.8(4) . . ?
C55 C56 C57 122.8(4) . . ?
C55 C56 H56 118.6 . . ?
C57 C56 H56 118.6 . . ?
C56 C57 C52 118.9(4) . . ?
C56 C57 C60 120.6(4) . . ?
C52 C57 C60 120.5(4) . . ?
C53 C58 H58A 109.5 . . ?
C53 C58 H58B 109.5 . . ?
H58A C58 H58B 109.5 . . ?
C53 C58 H58C 109.5 . . ?
H58A C58 H58C 109.5 . . ?
H58B C58 H58C 109.5 . . ?
C55 C59 H59A 109.5 . . ?
C55 C59 H59B 109.5 . . ?
H59A C59 H59B 109.5 . . ?
C55 C59 H59C 109.5 . . ?
H59A C59 H59C 109.5 . . ?
H59B C59 H59C 109.5 . . ?
C57 C60 H60A 109.5 . . ?
C57 C60 H60B 109.5 . . ?
H60A C60 H60B 109.5 . . ?
C57 C60 H60C 109.5 . . ?
H60A C60 H60C 109.5 . . ?
H60B C60 H60C 109.5 . . ?
N11 C61 C62 109.2(4) . . ?
N11 C61 C64 123.0(3) . . ?
C62 C61 C64 127.7(3) . . ?
C63 C62 C61 105.5(3) . . ?
C63 C62 H62 127.3 . . ?
C61 C62 H62 127.3 . . ?
N12 C63 C62 108.9(4) . . ?
N12 C63 H63 125.6 . . ?
C62 C63 H63 125.6 . . ?
C65 C64 C69 119.6(4) . . ?
C65 C64 C61 120.9(4) . . ?
C69 C64 C61 119.5(4) . . ?
C66 C65 C64 118.6(4) . . ?
C66 C65 C70 119.6(4) . . ?
C64 C65 C70 121.8(4) . . ?
C67 C66 C65 122.4(4) . . ?
C67 C66 H66 118.8 . . ?
C65 C66 H66 118.8 . . ?
C66 C67 C68 117.8(4) . . ?
C66 C67 C71 121.8(5) . . ?
C68 C67 C71 120.4(5) . . ?
C69 C68 C67 122.3(4) . . ?
C69 C68 H68 118.8 . . ?
C67 C68 H68 118.8 . . ?
C68 C69 C64 119.2(4) . . ?
C68 C69 C72 119.8(4) . . ?
C64 C69 C72 121.0(4) . . ?
C65 C70 H70A 109.5 . . ?
C65 C70 H70B 109.5 . . ?
H70A C70 H70B 109.5 . . ?
C65 C70 H70C 109.5 . . ?
H70A C70 H70C 109.5 . . ?
H70B C70 H70C 109.5 . . ?
C67 C71 H71A 109.5 . . ?
C67 C71 H71B 109.5 . . ?
H71A C71 H71B 109.5 . . ?
C67 C71 H71C 109.5 . . ?
H71A C71 H71C 109.5 . . ?
H71B C71 H71C 109.5 . . ?
C69 C72 H72A 109.5 . . ?
C69 C72 H72B 109.5 . . ?
H72A C72 H72B 109.5 . . ?
C69 C72 H72C 109.5 . . ?
H72A C72 H72C 109.5 . . ?
H72B C72 H72C 109.5 . . ?
N8 B2 N10 109.3(3) . . ?
N8 B2 N12 107.6(4) . . ?
N10 B2 N12 109.4(4) . . ?
N8 B2 H2A 110.2 . . ?
N10 B2 H2A 110.2 . . ?
N12 B2 H2A 110.2 . . ?
Cl2 C73 Cl1 116.5(5) . . ?
Cl2 C73 H73A 108.2 . . ?
Cl1 C73 H73A 108.2 . . ?
Cl2 C73 H73B 108.2 . . ?
Cl1 C73 H73B 108.2 . . ?
H73A C73 H73B 107.3 . . ?

loop_
_geom_bond_atom_site_label_1
_geom_bond_atom_site_label_2
_geom_bond_distance
_geom_bond_site_symmetry_2
_geom_bond_publ_flag
Cu1 O1 1.922(2) . ?
Cu1 O2 1.948(2) . ?
Cu1 N5 2.021(3) . ?
Cu1 N1 2.030(3) . ?
Cu1 N3 2.365(3) . ?
Cu1 Cu2 3.0073(4) . ?
Cu2 O2 1.908(2) . ?
Cu2 O2 1.908(2) 2_576 ?
Cu2 O1 1.925(2) . ?
Cu2 O1 1.925(2) 2_576 ?
O1 C10 1.415(4) . ?
O2 H2O 0.807(17) . ?
N1 C1 1.341(5) . ?
N1 N2 1.369(4) . ?
N2 C3 1.325(5) . ?
N2 B1 1.525(6) . ?
N3 C13 1.336(5) . ?
N3 N4 1.372(4) . ?
N4 C15 1.348(5) . ?
N4 B1 1.524(6) . ?
N5 C25 1.346(5) . ?
N5 N6 1.367(4) . ?
N6 C27 1.336(5) . ?
N6 B1 1.540(6) . ?
C1 C2 1.405(6) . ?
C1 C4 1.473(5) . ?
C2 C3 1.358(6) . ?
C2 H2 0.9500 . ?
C3 H3 0.9500 . ?
C4 C5 1.403(5) . ?
C4 C9 1.413(6) . ?
C5 C6 1.399(6) . ?
C5 C10 1.503(6) . ?
C6 C7 1.389(6) . ?
C6 H6 0.9500 . ?
C7 C8 1.381(6) . ?
C7 C11 1.497(6) . ?
C8 C9 1.390(6) . ?
C8 H8 0.9500 . ?
C9 C12 1.509(6) . ?
C10 H10A 0.9900 . ?
C10 H10B 0.9900 . ?
C11 H11A 0.9800 . ?
C11 H11B 0.9800 . ?
C11 H11C 0.9800 . ?
C12 H12A 0.9800 . ?
C12 H12B 0.9800 . ?
C12 H12C 0.9800 . ?
C13 C14 1.397(6) . ?
C13 C16 1.495(5) . ?
C14 C15 1.366(6) . ?
C14 H14 0.9500 . ?
C15 H15 0.9500 . ?
C16 C17 1.394(6) . ?
C16 C21 1.404(5) . ?
C17 C18 1.396(6) . ?
C17 C22 1.509(5) . ?
C18 C19 1.385(5) . ?
C18 H18 0.9500 . ?
C19 C20 1.385(6) . ?
C19 C23 1.511(6) . ?
C20 C21 1.379(6) . ?
C20 H20 0.9500 . ?
C21 C24 1.507(6) . ?
C22 H22A 0.9800 . ?
C22 H22B 0.9800 . ?
C22 H22C 0.9800 . ?
C23 H23A 0.9800 . ?
C23 H23B 0.9800 . ?
C23 H23C 0.9800 . ?
C24 H24A 0.9800 . ?
C24 H24B 0.9800 . ?
C24 H24C 0.9800 . ?
C25 C26 1.404(5) . ?
C25 C28 1.475(6) . ?
C26 C27 1.354(6) . ?
C26 H26 0.9500 . ?
C27 H27 0.9500 . ?
C28 C33 1.410(6) . ?
C28 C29 1.421(6) . ?
C29 C30 1.385(6) . ?
C29 C34 1.508(7) . ?
C30 C31 1.379(7) . ?
C30 H30 0.9500 . ?
C31 C32 1.375(7) . ?
C31 C35 1.514(7) . ?
C32 C33 1.372(6) . ?
C32 H32 0.9500 . ?
C33 C36 1.514(6) . ?
C34 H34A 0.9800 . ?
C34 H34B 0.9800 . ?
C34 H34C 0.9800 . ?
C35 H35A 0.9800 . ?
C35 H35B 0.9800 . ?
C35 H35C 0.9800 . ?
C36 H36A 0.9800 . ?
C36 H36B 0.9800 . ?
C36 H36C 0.9800 . ?
B1 H1 1.0000 . ?
Cu3 O3 1.920(2) . ?
Cu3 O4 1.947(3) . ?
Cu3 N11 2.028(3) . ?
Cu3 N7 2.036(3) . ?
Cu3 N9 2.314(3) . ?
Cu3 Cu4 3.0021(4) . ?
Cu4 O4 1.903(3) . ?
Cu4 O4 1.903(3) 2_665 ?
Cu4 O3 1.918(3) . ?
Cu4 O3 1.918(3) 2_665 ?
O3 C46 1.418(5) . ?
O4 H4O 0.766(16) . ?
N7 C37 1.360(5) . ?
N7 N8 1.382(5) . ?
N8 C39 1.332(5) . ?
N8 B2 1.529(6) . ?
N9 C49 1.331(5) . ?
N9 N10 1.368(4) . ?
N10 C51 1.338(5) . ?
N10 B2 1.534(6) . ?
N11 C61 1.341(5) . ?
N11 N12 1.366(4) . ?
N12 C63 1.335(5) . ?
N12 B2 1.547(6) . ?
C37 C38 1.394(6) . ?
C37 C40 1.472(6) . ?
C38 C39 1.365(6) . ?
C38 H38 0.9500 . ?
C39 H39 0.9500 . ?
C40 C45 1.413(6) . ?
C40 C41 1.414(6) . ?
C41 C42 1.388(6) . ?
C41 C46 1.514(6) . ?
C42 C43 1.395(7) . ?
C42 H42 0.9500 . ?
C43 C44 1.386(7) . ?
C43 C47 1.507(7) . ?
C44 C45 1.384(7) . ?
C44 H44 0.9500 . ?
C45 C48 1.508(7) . ?
C46 H46A 0.9900 . ?
C46 H46B 0.9900 . ?
C47 H47A 0.9800 . ?
C47 H47B 0.9800 . ?
C47 H47C 0.9800 . ?
C48 H48A 0.9800 . ?
C48 H48B 0.9800 . ?
C48 H48C 0.9800 . ?
C49 C50 1.404(6) . ?
C49 C52 1.485(6) . ?
C50 C51 1.375(6) . ?
C50 H50 0.9500 . ?
C51 H51 0.9500 . ?
C52 C57 1.403(5) . ?
C52 C53 1.412(6) . ?
C53 C54 1.389(6) . ?
C53 C58 1.509(6) . ?
C54 C55 1.386(6) . ?
C54 H54 0.9500 . ?
C55 C56 1.384(7) . ?
C55 C59 1.502(7) . ?
C56 C57 1.381(6) . ?
C56 H56 0.9500 . ?
C57 C60 1.508(6) . ?
C58 H58A 0.9800 . ?
C58 H58B 0.9800 . ?
C58 H58C 0.9800 . ?
C59 H59A 0.9800 . ?
C59 H59B 0.9800 . ?
C59 H59C 0.9800 . ?
C60 H60A 0.9800 . ?
C60 H60B 0.9800 . ?
C60 H60C 0.9800 . ?
C61 C62 1.403(5) . ?
C61 C64 1.476(6) . ?
C62 C63 1.365(6) . ?
C62 H62 0.9500 . ?
C63 H63 0.9500 . ?
C64 C65 1.399(6) . ?
C64 C69 1.405(6) . ?
C65 C66 1.395(6) . ?
C65 C70 1.496(6) . ?
C66 C67 1.374(7) . ?
C66 H66 0.9500 . ?
C67 C68 1.382(7) . ?
C67 C71 1.505(6) . ?
C68 C69 1.377(7) . ?
C68 H68 0.9500 . ?
C69 C72 1.519(6) . ?
C70 H70A 0.9800 . ?
C70 H70B 0.9800 . ?
C70 H70C 0.9800 . ?
C71 H71A 0.9800 . ?
C71 H71B 0.9800 . ?
C71 H71C 0.9800 . ?
C72 H72A 0.9800 . ?
C72 H72B 0.9800 . ?
C72 H72C 0.9800 . ?
B2 H2A 1.0000 . ?
Cl1 C73 1.718(8) . ?
Cl2 C73 1.685(8) . ?
C73 H73A 0.9900 . ?
C73 H73B 0.9900 . ?

loop_
_geom_torsion_atom_site_label_1
_geom_torsion_atom_site_label_2
_geom_torsion_atom_site_label_3
_geom_torsion_atom_site_label_4
_geom_torsion
_geom_torsion_site_symmetry_1
_geom_torsion_site_symmetry_2
_geom_torsion_site_symmetry_3
_geom_torsion_site_symmetry_4
_geom_torsion_publ_flag
C1 N1 N2 C3 0.8(4) . . . . ?
Cu1 N1 N2 C3 -173.8(3) . . . . ?
C1 N1 N2 B1 172.9(3) . . . . ?
Cu1 N1 N2 B1 -1.8(4) . . . . ?
C13 N3 N4 C15 -0.9(4) . . . . ?
Cu1 N3 N4 C15 175.6(2) . . . . ?
C13 N3 N4 B1 177.8(3) . . . . ?
Cu1 N3 N4 B1 -5.6(4) . . . . ?
C25 N5 N6 C27 0.5(4) . . . . ?
Cu1 N5 N6 C27 177.5(3) . . . . ?
C25 N5 N6 B1 -176.9(3) . . . . ?
Cu1 N5 N6 B1 0.1(4) . . . . ?
N2 N1 C1 C2 -1.0(4) . . . . ?
Cu1 N1 C1 C2 172.2(3) . . . . ?
N2 N1 C1 C4 -178.1(4) . . . . ?
Cu1 N1 C1 C4 -4.9(6) . . . . ?
N1 C1 C2 C3 0.8(5) . . . . ?
C4 C1 C2 C3 178.0(4) . . . . ?
N1 N2 C3 C2 -0.4(5) . . . . ?
B1 N2 C3 C2 -171.7(4) . . . . ?
C1 C2 C3 N2 -0.2(5) . . . . ?
N1 C1 C4 C5 53.3(6) . . . . ?
C2 C1 C4 C5 -123.4(4) . . . . ?
N1 C1 C4 C9 -135.1(4) . . . . ?
C2 C1 C4 C9 48.2(6) . . . . ?
C9 C4 C5 C6 -4.1(5) . . . . ?
C1 C4 C5 C6 167.4(4) . . . . ?
C9 C4 C5 C10 174.7(3) . . . . ?
C1 C4 C5 C10 -13.8(5) . . . . ?
C4 C5 C6 C7 -0.2(6) . . . . ?
C10 C5 C6 C7 -179.1(4) . . . . ?
C5 C6 C7 C8 3.4(6) . . . . ?
C5 C6 C7 C11 -177.6(4) . . . . ?
C6 C7 C8 C9 -2.2(6) . . . . ?
C11 C7 C8 C9 178.7(4) . . . . ?
C7 C8 C9 C4 -2.1(6) . . . . ?
C7 C8 C9 C12 177.8(4) . . . . ?
C5 C4 C9 C8 5.2(6) . . . . ?
C1 C4 C9 C8 -166.4(4) . . . . ?
C5 C4 C9 C12 -174.6(4) . . . . ?
C1 C4 C9 C12 13.8(6) . . . . ?
Cu1 O1 C10 C5 85.7(4) . . . . ?
Cu2 O1 C10 C5 -94.6(4) . . . . ?
C6 C5 C10 O1 108.9(4) . . . . ?
C4 C5 C10 O1 -69.9(5) . . . . ?
N4 N3 C13 C14 1.1(4) . . . . ?
Cu1 N3 C13 C14 -173.8(3) . . . . ?
N4 N3 C13 C16 -173.6(3) . . . . ?
Cu1 N3 C13 C16 11.5(6) . . . . ?
N3 C13 C14 C15 -0.8(5) . . . . ?
C16 C13 C14 C15 173.5(4) . . . . ?
N3 N4 C15 C14 0.5(5) . . . . ?
B1 N4 C15 C14 -178.1(4) . . . . ?
C13 C14 C15 N4 0.2(5) . . . . ?
N3 C13 C16 C17 65.6(5) . . . . ?
C14 C13 C16 C17 -108.1(5) . . . . ?
N3 C13 C16 C21 -117.1(4) . . . . ?
C14 C13 C16 C21 69.2(5) . . . . ?
C21 C16 C17 C18 -0.7(6) . . . . ?
C13 C16 C17 C18 176.6(4) . . . . ?
C21 C16 C17 C22 -179.7(4) . . . . ?
C13 C16 C17 C22 -2.4(6) . . . . ?
C16 C17 C18 C19 -0.5(6) . . . . ?
C22 C17 C18 C19 178.5(4) . . . . ?
C17 C18 C19 C20 0.6(6) . . . . ?
C17 C18 C19 C23 179.9(4) . . . . ?
C18 C19 C20 C21 0.6(7) . . . . ?
C23 C19 C20 C21 -178.7(4) . . . . ?
C19 C20 C21 C16 -1.9(6) . . . . ?
C19 C20 C21 C24 177.9(4) . . . . ?
C17 C16 C21 C20 1.9(6) . . . . ?
C13 C16 C21 C20 -175.4(4) . . . . ?
C17 C16 C21 C24 -177.9(4) . . . . ?
C13 C16 C21 C24 4.9(6) . . . . ?
N6 N5 C25 C26 0.2(4) . . . . ?
Cu1 N5 C25 C26 -176.0(3) . . . . ?
N6 N5 C25 C28 179.7(4) . . . . ?
Cu1 N5 C25 C28 3.6(6) . . . . ?
N5 C25 C26 C27 -0.8(5) . . . . ?
C28 C25 C26 C27 179.7(4) . . . . ?
N5 N6 C27 C26 -1.0(5) . . . . ?
B1 N6 C27 C26 176.2(4) . . . . ?
C25 C26 C27 N6 1.1(5) . . . . ?
N5 C25 C28 C33 -119.9(4) . . . . ?
C26 C25 C28 C33 59.5(6) . . . . ?
N5 C25 C28 C29 61.8(5) . . . . ?
C26 C25 C28 C29 -118.8(5) . . . . ?
C33 C28 C29 C30 -0.2(5) . . . . ?
C25 C28 C29 C30 178.2(3) . . . . ?
C33 C28 C29 C34 177.8(4) . . . . ?
C25 C28 C29 C34 -3.9(5) . . . . ?
C28 C29 C30 C31 1.1(6) . . . . ?
C34 C29 C30 C31 -176.8(4) . . . . ?
C29 C30 C31 C32 -0.7(6) . . . . ?
C29 C30 C31 C35 -179.8(4) . . . . ?
C30 C31 C32 C33 -0.7(6) . . . . ?
C35 C31 C32 C33 178.4(4) . . . . ?
C31 C32 C33 C28 1.7(6) . . . . ?
C31 C32 C33 C36 -179.4(4) . . . . ?
C29 C28 C33 C32 -1.2(5) . . . . ?
C25 C28 C33 C32 -179.5(3) . . . . ?
C29 C28 C33 C36 179.9(4) . . . . ?
C25 C28 C33 C36 1.6(6) . . . . ?
C15 N4 B1 N2 -117.3(4) . . . . ?
N3 N4 B1 N2 64.3(4) . . . . ?
C15 N4 B1 N6 122.8(4) . . . . ?
N3 N4 B1 N6 -55.7(4) . . . . ?
C3 N2 B1 N4 105.9(4) . . . . ?
N1 N2 B1 N4 -64.6(4) . . . . ?
C3 N2 B1 N6 -134.6(4) . . . . ?
N1 N2 B1 N6 55.0(5) . . . . ?
C27 N6 B1 N4 -111.4(4) . . . . ?
N5 N6 B1 N4 65.5(4) . . . . ?
C27 N6 B1 N2 128.8(4) . . . . ?
N5 N6 B1 N2 -54.3(5) . . . . ?
C37 N7 N8 C39 0.5(4) . . . . ?
Cu3 N7 N8 C39 -173.0(3) . . . . ?
C37 N7 N8 B2 174.9(4) . . . . ?
Cu3 N7 N8 B2 1.3(5) . . . . ?
C49 N9 N10 C51 -1.1(4) . . . . ?
Cu3 N9 N10 C51 179.0(2) . . . . ?
C49 N9 N10 B2 178.7(3) . . . . ?
Cu3 N9 N10 B2 -1.2(4) . . . . ?
C61 N11 N12 C63 0.7(4) . . . . ?
Cu3 N11 N12 C63 -173.6(3) . . . . ?
C61 N11 N12 B2 -177.7(4) . . . . ?
Cu3 N11 N12 B2 8.0(5) . . . . ?
N8 N7 C37 C38 -0.4(4) . . . . ?
Cu3 N7 C37 C38 171.1(3) . . . . ?
N8 N7 C37 C40 -176.7(4) . . . . ?
Cu3 N7 C37 C40 -5.3(6) . . . . ?
N7 C37 C38 C39 0.1(5) . . . . ?
C40 C37 C38 C39 176.5(4) . . . . ?
N7 N8 C39 C38 -0.4(5) . . . . ?
B2 N8 C39 C38 -174.4(4) . . . . ?
C37 C38 C39 N8 0.2(5) . . . . ?
N7 C37 C40 C45 -137.3(4) . . . . ?
C38 C37 C40 C45 46.9(6) . . . . ?
N7 C37 C40 C41 52.0(6) . . . . ?
C38 C37 C40 C41 -123.8(5) . . . . ?
C45 C40 C41 C42 -4.9(6) . . . . ?
C37 C40 C41 C42 165.8(4) . . . . ?
C45 C40 C41 C46 175.9(4) . . . . ?
C37 C40 C41 C46 -13.4(6) . . . . ?
C40 C41 C42 C43 -0.1(6) . . . . ?
C46 C41 C42 C43 179.1(4) . . . . ?
C41 C42 C43 C44 4.4(7) . . . . ?
C41 C42 C43 C47 -176.8(5) . . . . ?
C42 C43 C44 C45 -3.8(7) . . . . ?
C47 C43 C44 C45 177.4(5) . . . . ?
C43 C44 C45 C40 -1.1(7) . . . . ?
C43 C44 C45 C48 178.0(4) . . . . ?
C41 C40 C45 C44 5.5(6) . . . . ?
C37 C40 C45 C44 -165.4(4) . . . . ?
C41 C40 C45 C48 -173.6(4) . . . . ?
C37 C40 C45 C48 15.5(6) . . . . ?
Cu4 O3 C46 C41 -95.5(4) . . . . ?
Cu3 O3 C46 C41 88.7(4) . . . . ?
C42 C41 C46 O3 111.2(4) . . . . ?
C40 C41 C46 O3 -69.6(5) . . . . ?
N10 N9 C49 C50 0.9(4) . . . . ?
Cu3 N9 C49 C50 -179.3(3) . . . . ?
N10 N9 C49 C52 -174.0(3) . . . . ?
Cu3 N9 C49 C52 5.9(6) . . . . ?
N9 C49 C50 C51 -0.3(5) . . . . ?
C52 C49 C50 C51 174.0(4) . . . . ?
N9 N10 C51 C50 0.9(4) . . . . ?
B2 N10 C51 C50 -178.8(4) . . . . ?
C49 C50 C51 N10 -0.4(5) . . . . ?
N9 C49 C52 C57 -113.1(4) . . . . ?
C50 C49 C52 C57 73.1(6) . . . . ?
N9 C49 C52 C53 69.7(5) . . . . ?
C50 C49 C52 C53 -104.2(5) . . . . ?
C57 C52 C53 C54 1.0(6) . . . . ?
C49 C52 C53 C54 178.3(4) . . . . ?
C57 C52 C53 C58 -178.8(4) . . . . ?
C49 C52 C53 C58 -1.5(6) . . . . ?
C52 C53 C54 C55 -1.8(6) . . . . ?
C58 C53 C54 C55 178.0(4) . . . . ?
C53 C54 C55 C56 0.3(7) . . . . ?
C53 C54 C55 C59 179.9(4) . . . . ?
C54 C55 C56 C57 1.9(7) . . . . ?
C59 C55 C56 C57 -177.6(4) . . . . ?
C55 C56 C57 C52 -2.6(6) . . . . ?
C55 C56 C57 C60 176.2(4) . . . . ?
C53 C52 C57 C56 1.1(6) . . . . ?
C49 C52 C57 C56 -176.1(4) . . . . ?
C53 C52 C57 C60 -177.7(4) . . . . ?
C49 C52 C57 C60 5.0(6) . . . . ?
N12 N11 C61 C62 -0.8(4) . . . . ?
Cu3 N11 C61 C62 171.8(3) . . . . ?
N12 N11 C61 C64 177.5(4) . . . . ?
Cu3 N11 C61 C64 -9.8(6) . . . . ?
N11 C61 C62 C63 0.6(5) . . . . ?
C64 C61 C62 C63 -177.6(4) . . . . ?
N11 N12 C63 C62 -0.3(5) . . . . ?
B2 N12 C63 C62 177.9(4) . . . . ?
C61 C62 C63 N12 -0.2(5) . . . . ?
N11 C61 C64 C65 68.7(5) . . . . ?
C62 C61 C64 C65 -113.3(5) . . . . ?
N11 C61 C64 C69 -113.3(4) . . . . ?
C62 C61 C64 C69 64.7(6) . . . . ?
C69 C64 C65 C66 0.8(5) . . . . ?
C61 C64 C65 C66 178.8(3) . . . . ?
C69 C64 C65 C70 179.4(4) . . . . ?
C61 C64 C65 C70 -2.6(6) . . . . ?
C64 C65 C66 C67 -0.4(6) . . . . ?
C70 C65 C66 C67 -179.0(4) . . . . ?
C65 C66 C67 C68 -0.4(6) . . . . ?
C65 C66 C67 C71 178.0(4) . . . . ?
C66 C67 C68 C69 0.9(6) . . . . ?
C71 C67 C68 C69 -177.6(4) . . . . ?
C67 C68 C69 C64 -0.5(6) . . . . ?
C67 C68 C69 C72 179.4(4) . . . . ?
C65 C64 C69 C68 -0.4(6) . . . . ?
C61 C64 C69 C68 -178.4(4) . . . . ?
C65 C64 C69 C72 179.8(4) . . . . ?
C61 C64 C69 C72 1.8(6) . . . . ?
C39 N8 B2 N10 108.9(5) . . . . ?
N7 N8 B2 N10 -64.3(5) . . . . ?
C39 N8 B2 N12 -132.4(4) . . . . ?
N7 N8 B2 N12 54.3(5) . . . . ?
C51 N10 B2 N8 -120.3(4) . . . . ?
N9 N10 B2 N8 60.0(5) . . . . ?
C51 N10 B2 N12 122.2(4) . . . . ?
N9 N10 B2 N12 -57.6(4) . . . . ?
C63 N12 B2 N8 121.4(4) . . . . ?
N11 N12 B2 N8 -60.5(5) . . . . ?
C63 N12 B2 N10 -120.0(4) . . . . ?
N11 N12 B2 N10 58.1(5) . . . . ?
